data_2312577
loop_
_publ_author_name
'Bosch, Eric'
'Bowling, Nathan P.'

_publ_section_title
;
 Role of secondary interactions in a series of 2:1 halogen-bonded
 cocrystals formed between 4-(dimethylamino)pyridine and ditopic
 halogen-bond donors.
;
_journal_coeditor_code VP3039
_journal_issue 9
_journal_name_full 'Acta crystallographica. Section C, Structural chemistry'
_journal_paper_doi 10.1107/S205322962400771X
_journal_volume 80
_journal_year 2024
_chemical_formula_iupac '2C7 H10 N2, C6 Br4 I2'
_chemical_formula_moiety '2(C7 H10 N2), C6 Br4 I2'
_chemical_formula_sum 'C20 H20 Br4 I2 N4'
_chemical_formula_weight 889.832
_chemical_name_systematic
;
4-(Dimethylamino)pyridine--1,2,4,5-tetrabromo-3,6-diiodobenzene (2/1)
;
_space_group_crystal_system triclinic
_space_group_IT_number 2
_space_group_name_Hall '-P 1'
_space_group_name_H-M_alt 'P -1'
_atom_sites_solution_primary dual
_audit_creation_method
;
Olex2 1.5
(compiled 2022.04.07 svn.rca3783a0 for OlexSys, GUI svn.r6498)
;
_cell_angle_alpha 102.484(2)
_cell_angle_beta 108.399(2)
_cell_angle_gamma 113.064(2)
_cell_formula_units_Z 1
_cell_length_a 8.3361(2)
_cell_length_b 9.3089(3)
_cell_length_c 9.8204(2)
_cell_measurement_reflns_used 8887
_cell_measurement_temperature 100.0(5)
_cell_measurement_theta_max 76.1890
_cell_measurement_theta_min 5.1330
_cell_volume 612.84(4)
_computing_cell_refinement
;
CrysAlis PRO (Rigaku OD, 2023)
;
_computing_data_collection
;
CrysAlis PRO (Rigaku OD, 2023)
;
_computing_data_reduction
;
CrysAlis PRO (Rigaku OD, 2023)
;
_computing_molecular_graphics
;
OLEX2 (Dolomanov <i>et al.</i>, 2009)
;
_computing_publication_material
;
OLEX2 (Dolomanov <i>et al.</i>, 2009)
;
_computing_structure_refinement
;
olex2.refine (Bourhis <i>et al.</i>, 2015)
;
_computing_structure_solution
;
SHELXT2018 (Sheldrick, 2015)
;
_diffrn_ambient_temperature 100.0(5)
_diffrn_detector 'Hybrid Pixel Array Detector'
_diffrn_detector_area_resol_mean 10.0000
_diffrn_measured_fraction_theta_full 0.9991
_diffrn_measured_fraction_theta_max 0.9397
_diffrn_measurement_device 'four-circle diffractometer'
_diffrn_measurement_device_type 'Rigaku XtaLAB Synergy Dualflex diffractometer with a HyPix detector'
_diffrn_measurement_method '\w scans'
_diffrn_radiation_monochromator mirror
_diffrn_radiation_probe x-ray
_diffrn_radiation_type 'Cu K\a'
_diffrn_radiation_wavelength 1.54184
_diffrn_reflns_av_R_equivalents 0.0548
_diffrn_reflns_av_unetI/netI 0.0285
_diffrn_reflns_limit_h_max 10
_diffrn_reflns_limit_h_min -10
_diffrn_reflns_limit_k_max 11
_diffrn_reflns_limit_k_min -8
_diffrn_reflns_limit_l_max 11
_diffrn_reflns_limit_l_min -12
_diffrn_reflns_number 11315
_diffrn_reflns_theta_full 67.6840
_diffrn_reflns_theta_max 77.07
_diffrn_reflns_theta_min 5.15
_diffrn_source 'micro-focus sealed X-ray tube'
_exptl_absorpt_coefficient_mu 27.923
_exptl_absorpt_correction_T_max 0.146
_exptl_absorpt_correction_T_min 0.011
_exptl_absorpt_correction_type analytical
_exptl_absorpt_process_details
;
(CrysAlis PRO; Rigaku OD, 2023)
;
_exptl_crystal_colour 'clear colourless'
_exptl_crystal_density_diffrn 2.411
_exptl_crystal_description irregular
_exptl_crystal_F_000 412.446
_exptl_crystal_size_max 0.21
_exptl_crystal_size_mid 0.17
_exptl_crystal_size_min 0.08
_refine_diff_density_max 1.8105
_refine_diff_density_min -1.5901
_refine_ls_goodness_of_fit_ref 1.0305
_refine_ls_hydrogen_treatment constr
_refine_ls_matrix_type full
_refine_ls_number_constraints 16
_refine_ls_number_parameters 138
_refine_ls_number_reflns 2446
_refine_ls_number_restraints 0
_refine_ls_restrained_S_all 1.0305
_refine_ls_R_factor_all 0.0393
_refine_ls_R_factor_gt 0.0392
_refine_ls_shift/su_max 0.0005
_refine_ls_shift/su_mean 0.0001
_refine_ls_structure_factor_coef Fsqd
_refine_ls_weighting_details 'w=1/[\s^2^(Fo^2^)+(0.0862P)^2^+0.8994P] where P=(Fo^2^+2Fc^2^)/3'
_refine_ls_weighting_scheme calc
_refine_ls_wR_factor_gt 0.1102
_refine_ls_wR_factor_ref 0.1104
_reflns_number_gt 2429
_reflns_number_total 2446
_reflns_threshold_expression I>=2u(I)
_cod_data_source_file vp3039sup1.cif
_cod_data_source_block 2DMAP.DITBB
_cod_database_code 2312577

loop_
_space_group_symop_id
_space_group_symop_operation_xyz
1 x,y,z
2 -x,-y,-z

loop_
_atom_site_type_symbol
_atom_site_label
_atom_site_fract_x
_atom_site_fract_y
_atom_site_fract_z
_atom_site_U_iso_or_equiv
_atom_site_adp_type
_atom_site_occupancy
I I1 0.66402(4) 0.55739(3) 0.82970(3) 0.02993(15) Uani 1.000000
Br Br1 1.15967(7) 0.73203(6) 1.03222(6) 0.03016(17) Uani 1.000000
Br Br2 1.46760(7) 1.13485(6) 1.18536(6) 0.03136(17) Uani 1.000000
N N1 0.4123(7) 0.2193(6) 0.6942(6) 0.0353(10) Uani 1.000000
N N2 -0.0154(7) -0.2952(6) 0.4640(6) 0.0353(10) Uani 1.000000
C C9 1.0645(7) 0.8856(6) 1.0133(6) 0.0272(9) Uani 1.000000
C C10 1.1981(7) 1.0596(6) 1.0791(6) 0.0275(9) Uani 1.000000
C C3 0.1231(7) -0.1283(6) 0.5382(6) 0.0288(10) Uani 1.000000
C C8 0.8650(7) 0.8220(6) 0.9320(6) 0.0276(10) Uani 1.000000
C C2 0.1625(8) -0.0294(7) 0.6879(6) 0.0326(10) Uani 1.000000
H H2 0.0909(8) -0.0788(7) 0.7395(6) 0.0391(12) Uiso 1.000000
C C4 0.2372(8) -0.0440(7) 0.4711(6) 0.0331(10) Uani 1.000000
H H4 0.2183(8) -0.1031(7) 0.3705(6) 0.0398(12) Uiso 1.000000
C C5 0.3767(8) 0.1251(7) 0.5530(6) 0.0318(10) Uani 1.000000
H H5 0.4529(8) 0.1783(7) 0.5058(6) 0.0381(12) Uiso 1.000000
C C1 0.3051(8) 0.1395(6) 0.7594(6) 0.0313(10) Uani 1.000000
H H1 0.3289(8) 0.2028(6) 0.8605(6) 0.0375(12) Uiso 1.000000
C C6 -0.1347(9) -0.3752(7) 0.5351(7) 0.0389(12) Uani 1.000000
H H6a -0.0505(9) -0.362(6) 0.638(3) 0.0583(18) Uiso 1.000000
H H6b -0.213(6) -0.322(4) 0.546(6) 0.0583(18) Uiso 1.000000
H H6c -0.221(5) -0.4962(15) 0.469(3) 0.0583(18) Uiso 1.000000
C C7 -0.0661(9) -0.3860(7) 0.3027(7) 0.0415(13) Uani 1.000000
H H7a -0.103(7) -0.326(4) 0.2392(13) 0.0623(19) Uiso 1.000000
H H7b 0.046(3) -0.392(6) 0.2968(11) 0.0623(19) Uiso 1.000000
H H7c -0.175(5) -0.501(2) 0.264(2) 0.0623(19) Uiso 1.000000

loop_
_atom_site_aniso_label
_atom_site_aniso_U_11
_atom_site_aniso_U_22
_atom_site_aniso_U_33
_atom_site_aniso_U_12
_atom_site_aniso_U_13
_atom_site_aniso_U_23
I1 0.0289(2) 0.0298(2) 0.0321(2) 0.01458(16) 0.01462(16) 0.01236(15)
Br1 0.0299(3) 0.0301(3) 0.0361(3) 0.0184(2) 0.0154(2) 0.0147(2)
Br2 0.0245(3) 0.0328(3) 0.0362(3) 0.0150(2) 0.0118(2) 0.0135(2)
N1 0.032(2) 0.034(2) 0.035(2) 0.0144(19) 0.0144(19) 0.0111(19)
N2 0.036(2) 0.037(2) 0.032(2) 0.016(2) 0.018(2) 0.0133(19)
C9 0.029(2) 0.031(2) 0.029(2) 0.0178(19) 0.016(2) 0.0135(18)
C10 0.025(2) 0.031(2) 0.028(2) 0.0134(18) 0.0143(19) 0.0132(18)
C3 0.026(2) 0.030(2) 0.031(2) 0.0150(19) 0.012(2) 0.0119(19)
C8 0.031(2) 0.028(2) 0.025(2) 0.0141(19) 0.014(2) 0.0108(18)
C2 0.029(2) 0.040(3) 0.035(3) 0.020(2) 0.016(2) 0.018(2)
C4 0.031(2) 0.041(3) 0.032(2) 0.020(2) 0.015(2) 0.015(2)
C5 0.031(2) 0.036(2) 0.037(3) 0.019(2) 0.020(2) 0.019(2)
C1 0.033(3) 0.031(2) 0.032(2) 0.017(2) 0.016(2) 0.011(2)
C6 0.034(3) 0.037(3) 0.039(3) 0.013(2) 0.014(2) 0.015(2)
C7 0.042(3) 0.034(3) 0.038(3) 0.014(2) 0.017(3) 0.006(2)

loop_
_atom_type_symbol
_atom_type_scat_Cromer_Mann_a1
_atom_type_scat_Cromer_Mann_a2
_atom_type_scat_Cromer_Mann_a3
_atom_type_scat_Cromer_Mann_a4
_atom_type_scat_Cromer_Mann_b1
_atom_type_scat_Cromer_Mann_b2
_atom_type_scat_Cromer_Mann_b3
_atom_type_scat_Cromer_Mann_b4
_atom_type_scat_Cromer_Mann_c
_atom_type_scat_dispersion_source
_atom_type_scat_dispersion_real
_atom_type_scat_dispersion_imag
_atom_type_scat_source
Br 17.17890 5.23580 5.63770 3.98510 2.17230 16.57960 0.26090 41.43280 2.95570 'Henke, Gullikson and Davis, At. Data and Nucl. Data Tables, 1993, 54, 2' -0.67402 1.33011 'International Tables Volume C Table 6.1.1.4 (pp. 500-502)'
C 2.31000 1.02000 1.58860 0.86500 20.84390 10.20750 0.56870 51.65120 0.21560 'Henke, Gullikson and Davis, At. Data and Nucl. Data Tables, 1993, 54, 2' 0.01920 0.00962 'International Tables Volume C Table 6.1.1.4 (pp. 500-502)'
H 0.49300 0.32291 0.14019 0.04081 10.51090 26.12570 3.14236 57.79970 0.00304 'Henke, Gullikson and Davis, At. Data and Nucl. Data Tables, 1993, 54, 2' 0.00000 0.00000 'International Tables Volume C Table 6.1.1.4 (pp. 500-502)'
I 20.14720 18.99490 7.51380 2.27350 4.34700 0.38140 27.76600 66.87760 4.07120 'Henke, Gullikson and Davis, At. Data and Nucl. Data Tables, 1993, 54, 2' -0.19206 6.94430 'International Tables Volume C Table 6.1.1.4 (pp. 500-502)'
N 12.21260 3.13220 2.01250 1.16630 0.00570 9.89330 28.99750 0.58260 -11.52900 'Henke, Gullikson and Davis, At. Data and Nucl. Data Tables, 1993, 54, 2' 0.03256 0.01839 'International Tables Volume C Table 6.1.1.4 (pp. 500-502)'

loop_
_exptl_crystal_face_index_h
_exptl_crystal_face_index_k
_exptl_crystal_face_index_l
_exptl_crystal_face_perp_dist
0 1 0 0.0382
0 -1 0 0.0415
1 -2 2 0.0820
2 1 1 0.0649
-1 -2 0 0.0530
2 -1 1 0.0727
2 -2 1 0.0658
-1 -1 1 0.0654
-1 0 1 0.0913
1 0 -2 0.0970
-1 1 2 0.0578
-1 -1 -2 0.0727
-2 1 0 0.1269
-1 -1 2 0.0611
-1 5 0 0.0586
1 -5 0 0.0502
-2 3 4 0.0503
0 5 -2 0.0530
1 4 0 0.0421
-1 -4 0 0.0434
0 5 -3 0.0580
3 -5 1 0.0660
5 -3 -1 0.0915
5 -3 -3 0.0982
3 0 -4 0.0990
2 -1 -2 0.0982
1 -5 1 0.0541
1 0 -3 0.0900
2 -2 -5 0.0846
1 2 -4 0.0860
0 2 -5 0.0794
0 -5 -1 0.0399
-3 -1 -2 0.0810

loop_
_geom_angle_atom_site_label_1
_geom_angle_atom_site_label_2
_geom_angle_atom_site_label_3
_geom_angle_site_symmetry_1
_geom_angle_site_symmetry_3
_geom_angle
_geom_angle_publ_flag
C1 N1 C5 . . 116.3(5) ?
C6 N2 C3 . . 120.3(5) ?
C7 N2 C3 . . 119.5(5) ?
C7 N2 C6 . . 119.4(5) ?
C10 C9 Br1 . . 118.8(4) ?
C8 C9 Br1 . . 119.3(4) ?
C8 C9 C10 . . 121.9(5) ?
C9 C10 Br2 . . 119.1(4) ?
C8 C10 Br2 2_777 . 120.0(4) ?
C8 C10 C9 2_777 . 121.0(5) ?
C2 C3 N2 . . 121.9(5) ?
C4 C3 N2 . . 122.2(5) ?
C4 C3 C2 . . 115.9(5) ?
C9 C8 I1 . . 121.5(4) ?
C10 C8 I1 2_777 . 121.3(4) ?
C10 C8 C9 2_777 . 117.1(5) ?
H2 C2 C3 . . 120.0(3) ?
C1 C2 C3 . . 120.1(5) ?
C1 C2 H2 . . 120.0(3) ?
H4 C4 C3 . . 120.3(3) ?
C5 C4 C3 . . 119.4(5) ?
C5 C4 H4 . . 120.3(3) ?
C4 C5 N1 . . 124.6(5) ?
H5 C5 N1 . . 117.7(3) ?
H5 C5 C4 . . 117.7(3) ?
C2 C1 N1 . . 123.7(5) ?
H1 C1 N1 . . 118.1(3) ?
H1 C1 C2 . . 118.1(3) ?
H6a C6 N2 . . 109.5 ?
H6b C6 N2 . . 109.5 ?
H6b C6 H6a . . 109.5 ?
H6c C6 N2 . . 109.5 ?
H6c C6 H6a . . 109.5 ?
H6c C6 H6b . . 109.5 ?
H7a C7 N2 . . 109.5 ?
H7b C7 N2 . . 109.5 ?
H7b C7 H7a . . 109.5 ?
H7c C7 N2 . . 109.5 ?
H7c C7 H7a . . 109.5 ?
H7c C7 H7b . . 109.5 ?

loop_
_geom_bond_atom_site_label_1
_geom_bond_atom_site_label_2
_geom_bond_site_symmetry_2
_geom_bond_distance
_geom_bond_publ_flag
I1 C8 . 2.126(5) ?
Br1 C9 . 1.902(5) ?
Br2 C10 . 1.897(5) ?
N1 C5 . 1.338(7) ?
N1 C1 . 1.345(7) ?
N2 C3 . 1.361(7) ?
N2 C6 . 1.454(8) ?
N2 C7 . 1.457(7) ?
C9 C10 . 1.400(7) ?
C9 C8 . 1.393(7) ?
C10 C8 2_777 1.404(7) ?
C3 C2 . 1.411(8) ?
C3 C4 . 1.410(7) ?
C2 H2 . 0.9500 ?
C2 C1 . 1.382(8) ?
C4 H4 . 0.9500 ?
C4 C5 . 1.380(8) ?
C5 H5 . 0.9500 ?
C1 H1 . 0.9500 ?
C6 H6a . 0.9800 ?
C6 H6b . 0.9800 ?
C6 H6c . 0.9800 ?
C7 H7a . 0.9800 ?
C7 H7b . 0.9800 ?
C7 H7c . 0.9800 ?

loop_
_geom_torsion_atom_site_label_1
_geom_torsion_atom_site_label_2
_geom_torsion_atom_site_label_3
_geom_torsion_atom_site_label_4
_geom_torsion_site_symmetry_1
_geom_torsion_site_symmetry_2
_geom_torsion_site_symmetry_3
_geom_torsion_site_symmetry_4
_geom_torsion
_geom_torsion_publ_flag
I1 C8 C9 Br1 . . . . 0.3(4) ?
I1 C8 C9 C10 . . . . 179.1(4) ?
I1 C8 C10 Br2 . . 2_777 2_777 0.6(4) ?
I1 C8 C10 C9 . . 2_777 2_777 -179.1(4) ?
Br1 C9 C10 Br2 . . . . -0.4(4) ?
Br1 C9 C10 C8 . . . 2_777 179.9(4) ?
Br1 C9 C8 C10 . . . 2_777 -179.9(4) ?
Br2 C10 C9 C8 . . . . -179.2(4) ?
Br2 C10 C8 C9 . . 2_777 2_777 179.2(4) ?
N1 C5 C4 C3 . . . . -0.9(7) ?
N1 C1 C2 C3 . . . . 0.4(7) ?
N2 C3 C2 C1 . . . . 179.7(5) ?
N2 C3 C4 C5 . . . . -179.4(5) ?
C9 C10 C8 C9 . . 2_777 2_777 -1.1(4) ?
C9 C8 C10 C9 . . 2_777 2_777 1.1(4) ?

_cod_database_fobs_code 2312577
